data_9017350
loop_
_publ_author_name
'Morrison, S. M.'
'Domanik, K. J.'
'Origlieri, M. J.'
'Downs, R. T.'

_publ_section_title
;
 Agardite-(Y), Cu2+6Y(AsO4)3(OH)6*3H2O
;
_journal_name_full 'Acta Crystallographica, Section E'
_journal_page_first i61
_journal_page_last i62
_journal_volume 69
_journal_year 2013
_chemical_compound_source 'Jote West mine, Pampa Larga Mining District, Copiapo, Chile'
_chemical_formula_sum 'As2.484 Ca0.43 Cu6 Dy0.01 Er0.02 H12.002 Ho0.01 O21.001 P0.516 Y0.52 Yb0.01'
_chemical_name_mineral Agardite-(Y)
_space_group_IT_number 176
_space_group_name_Hall '-P 6c'
_space_group_name_H-M_alt 'P 63/m'
_symmetry_space_group_name_H-M 'P 63/m'
_cell_angle_alpha 90
_cell_angle_beta 90
_cell_angle_gamma 120
_cell_formula_units_Z 2
_cell_length_a 13.5059
_cell_length_b 13.5059
_cell_length_c 5.8903
_cell_volume 930.497
_database_code_amcsd 0019941
_exptl_crystal_density_diffrn 3.581
_cod_data_source_file inputs/fixed/downloads/12/12207.cif
_cod_data_source_block 12207
_cod_original_formula_sum 'Cu6 (Y.52 Er.02 Dy.01 Yb.01 Ho.01 Ca.43) (As2.484 P.516) O21.001 H12.002'
_cod_database_code 9017350

loop_
_space_group_symop_operation_xyz
x,y,z
-x+y,-x,1/2-z
x-y,x,1/2+z
y,-x+y,-z
-y,x-y,z
x,y,1/2-z
-x,-y,1/2+z
x-y,x,-z
-x+y,-x,z
-y,x-y,1/2-z
y,-x+y,1/2+z
-x,-y,-z

loop_
_atom_site_aniso_label
_atom_site_aniso_U_11
_atom_site_aniso_U_22
_atom_site_aniso_U_33
_atom_site_aniso_U_12
_atom_site_aniso_U_13
_atom_site_aniso_U_23
Cu 0.01830 0.01532 0.00424 0.01134 0.00056 0.00033
Y 0.01012 0.01012 0.00475 0.00506 0.00000 0.00000
Er 0.01012 0.01012 0.00475 0.00506 0.00000 0.00000
Dy 0.01012 0.01012 0.00475 0.00506 0.00000 0.00000
Yb 0.01012 0.01012 0.00475 0.00506 0.00000 0.00000
Ho 0.01012 0.01012 0.00475 0.00506 0.00000 0.00000
Ca 0.01012 0.01012 0.00475 0.00506 0.00000 0.00000
As 0.01157 0.00857 0.00544 0.00478 0.00000 0.00000
P 0.01157 0.00857 0.00544 0.00478 0.00000 0.00000
O1 0.01849 0.02148 0.01102 0.01185 0.00389 0.00233
O2 0.02911 0.02520 0.00878 0.02021 0.00000 0.00000
O3 0.02480 0.01971 0.01249 0.01318 0.00000 0.00000
O-H4 0.02666 0.02297 0.00889 0.01697 0.00000 0.00000
O-H5 0.04174 0.02568 0.01082 0.02290 0.00000 0.00000

loop_
_atom_site_label
_atom_site_fract_x
_atom_site_fract_y
_atom_site_fract_z
_atom_site_occupancy
_atom_site_U_iso_or_equiv
_atom_site_type_symbol
_atom_site_attached_hydrogens
Cu 0.41303 0.31598 0.50234 1.00000 0.01132 Cu 0
Y 0.66667 0.33333 0.25000 0.52000 0.00830 Y 0
Er 0.66667 0.33333 0.25000 0.02000 0.00830 Er 0
Dy 0.66667 0.33333 0.25000 0.01000 0.00830 Dy 0
Yb 0.66667 0.33333 0.25000 0.01000 0.00830 Yb 0
Ho 0.66667 0.33333 0.25000 0.01000 0.00830 Ho 0
Ca 0.66667 0.33333 0.25000 0.43000 0.00833 Ca 0
As 0.49505 0.15100 0.75000 0.82800 0.00864 As 0
P 0.49505 0.15100 0.75000 0.17200 0.00864 P 0
O1 0.57388 0.18198 0.51825 1.00000 0.01617 O 0
O2 0.39187 0.40074 0.25000 1.00000 0.01808 O 0
O3 0.41239 0.21229 0.75000 1.00000 0.01809 O 0
O-H4 0.36879 0.37679 0.75000 1.00000 0.01748 O 1
O-H5 0.44213 0.24557 0.25000 1.00000 0.02340 O 1
Wat1 0.13381 0.17032 0.25000 0.76800 0.22229 O 2
Wat2 0.00000 0.00000 0.50000 0.69700 1.35578 O 2

loop_
_cod_changelog_entry_id
_cod_changelog_entry_author
_cod_changelog_entry_date
_cod_changelog_entry_text
1
;cod-tools version 3.8.0
Id: cif_guess_AMCSD_atom_types 9574 2023-05-10 09:00:05Z saulius
;
2023-05-10T18:58:08+03:00
;Derived atom types and hydrogen counts
from atom names that follow the AMCSD naming convention
(Wat == water, O-H == hydroxyl).
;

loop_
_cod_related_entry_id
_cod_related_entry_database
_cod_related_entry_code
1 AMCSD 0019941
